data_7011075
loop_
_publ_author_name
'Davidson, Gregory J. E.'
'Loeb, Stephen J.'
'Parekh, Neal A.'
'Wisner, James A.'

_publ_section_title
;
 Zwitterionic [2]rotaxanes utilising anionic transition metal stoppers
;
_journal_issue 21
_journal_name_full 'Journal of the Chemical Society, Dalton Transactions'
_journal_page_first 3135
_journal_paper_doi 10.1039/b107257a
_journal_year 2001
_chemical_formula_sum 'C46 H52 Br6 Mn2 N4 O8'
_chemical_formula_weight 1378.26
_space_group_IT_number 61
_symmetry_cell_setting orthorhombic
_symmetry_space_group_name_Hall '-P 2ac 2ab'
_symmetry_space_group_name_H-M 'P b c a'
_atom_sites_solution_hydrogens geom
_atom_sites_solution_primary direct
_atom_sites_solution_secondary difmap
_audit_creation_method SHELXL-97
_cell_angle_alpha 90.00
_cell_angle_beta 90.00
_cell_angle_gamma 90.00
_cell_formula_units_Z 4
_cell_length_a 17.893(2)
_cell_length_b 14.854(2)
_cell_length_c 20.799(3)
_cell_measurement_reflns_used 'reflections from 60 data frames'
_cell_measurement_temperature 293(2)
_cell_measurement_theta_max 28.3
_cell_measurement_theta_min 1.5
_cell_volume 5528.0(13)
_computing_cell_refinement 'Siemens SAINT'
_computing_data_collection 'Siemens SMART'
_computing_data_reduction 'Siemens SHELXTL XPREP'
_computing_molecular_graphics 'Siemens SHELXTL XP'
_computing_publication_material 'Siemens SHELXTL XCIF'
_computing_structure_refinement 'SHELXL-97 (Sheldrick, 1997)'
_computing_structure_solution 'SHELXS-97 (Sheldrick, 1990)'
_diffrn_ambient_temperature 293(2)
_diffrn_measured_fraction_theta_full 0.997
_diffrn_measured_fraction_theta_max 0.997
_diffrn_measurement_device_type 'Siemens SMART CCD'
_diffrn_measurement_method 'hemisphere scans'
_diffrn_radiation_monochromator graphite
_diffrn_radiation_source 'fine-focus sealed tube'
_diffrn_radiation_type MoK\a
_diffrn_radiation_wavelength 0.71073
_diffrn_reflns_av_R_equivalents 0.0355
_diffrn_reflns_av_sigmaI/netI 0.0265
_diffrn_reflns_limit_h_max 19
_diffrn_reflns_limit_h_min -19
_diffrn_reflns_limit_k_max 10
_diffrn_reflns_limit_k_min -16
_diffrn_reflns_limit_l_max 23
_diffrn_reflns_limit_l_min -22
_diffrn_reflns_number 22700
_diffrn_reflns_theta_full 23.27
_diffrn_reflns_theta_max 23.27
_diffrn_reflns_theta_min 2.28
_diffrn_standards_decay_% <1
_diffrn_standards_number '50 standard frames at start and end'
_exptl_absorpt_coefficient_mu 4.844
_exptl_absorpt_correction_T_max 0.0796
_exptl_absorpt_correction_T_min 0.0483
_exptl_absorpt_correction_type empirical
_exptl_crystal_colour yellow
_exptl_crystal_density_diffrn 1.656
_exptl_crystal_density_meas ?
_exptl_crystal_density_method .
_exptl_crystal_description prism
_exptl_crystal_F_000 2720
_exptl_crystal_size_max 0.36
_exptl_crystal_size_mid 0.26
_exptl_crystal_size_min 0.12
_refine_diff_density_max 0.655
_refine_diff_density_min -0.339
_refine_diff_density_rms 0.067
_refine_ls_extinction_method none
_refine_ls_goodness_of_fit_ref 0.972
_refine_ls_hydrogen_treatment mixed
_refine_ls_matrix_type full
_refine_ls_number_parameters 316
_refine_ls_number_reflns 3964
_refine_ls_number_restraints 0
_refine_ls_restrained_S_all 0.972
_refine_ls_R_factor_all 0.0632
_refine_ls_R_factor_gt 0.0395
_refine_ls_shift/su_max 0.004
_refine_ls_shift/su_mean 0.000
_refine_ls_structure_factor_coef Fsqd
_refine_ls_weighting_details 'calc w=1/[\s^2^(Fo^2^)+(0.0740P)^2^+1.9722P] where P=(Fo^2^+2Fc^2^)/3'
_refine_ls_weighting_scheme calc
_refine_ls_wR_factor_gt 0.1050
_refine_ls_wR_factor_ref 0.1155
_reflns_number_gt 2784
_reflns_number_total 3964
_reflns_threshold_expression >2sigma(I)
_cod_data_source_file b107257a.txt
_cod_data_source_block MnBr3_stoppered_[2]rotaxane
_cod_original_cell_volume 5528.1(12)
_cod_original_sg_symbol_H-M Pbca
_cod_database_code 7011075

loop_
_symmetry_equiv_pos_as_xyz
'x, y, z'
'-x+1/2, -y, z+1/2'
'-x, y+1/2, -z+1/2'
'x+1/2, -y+1/2, -z'
'-x, -y, -z'
'x-1/2, y, -z-1/2'
'x, -y-1/2, z-1/2'
'-x-1/2, y-1/2, z'

loop_
_atom_site_label
_atom_site_type_symbol
_atom_site_fract_x
_atom_site_fract_y
_atom_site_fract_z
_atom_site_U_iso_or_equiv
_atom_site_adp_type
_atom_site_occupancy
_atom_site_symmetry_multiplicity
_atom_site_calc_flag
_atom_site_refinement_flags
_atom_site_disorder_assembly
_atom_site_disorder_group
Mn1 Mn -0.08336(4) 0.61189(6) -0.13626(4) 0.0562(2) Uani 1 1 d . . .
Br1 Br -0.14493(4) 0.46399(5) -0.12601(3) 0.0910(3) Uani 1 1 d . . .
Br2 Br -0.10373(4) 0.71566(5) -0.04461(3) 0.0872(3) Uani 1 1 d . . .
Br3 Br -0.08680(4) 0.67443(4) -0.24622(3) 0.0782(2) Uani 1 1 d . . .
O1 O 0.56482(19) 0.6192(2) 0.14190(16) 0.0594(9) Uani 1 1 d . . .
O2 O 0.4260(2) 0.5141(3) 0.1550(2) 0.0849(13) Uani 1 1 d . . .
O3 O 0.3876(4) 0.3553(3) 0.1015(2) 0.138(2) Uani 1 1 d . . .
O4 O 0.6298(2) 0.6709(3) 0.03569(19) 0.0750(11) Uani 1 1 d . . .
N1 N 0.0361(2) 0.5809(3) -0.12414(19) 0.0505(10) Uani 1 1 d . . .
N2 N 0.4117(2) 0.5543(2) -0.02809(18) 0.0438(9) Uani 1 1 d . . .
C1 C 0.0875(3) 0.6311(3) -0.1518(2) 0.0508(12) Uani 1 1 d . . .
H1A H 0.0723 0.6737 -0.1818 0.061 Uiso 1 1 calc R . .
C2 C 0.1635(3) 0.6236(3) -0.1384(2) 0.0466(12) Uani 1 1 d . . .
H2A H 0.1980 0.6587 -0.1604 0.056 Uiso 1 1 calc R . .
C3 C 0.1869(2) 0.5635(3) -0.0920(2) 0.0416(11) Uani 1 1 d . . .
C4 C 0.1326(3) 0.5099(4) -0.0635(2) 0.0548(13) Uani 1 1 d . . .
H4A H 0.1457 0.4678 -0.0324 0.066 Uiso 1 1 calc R . .
C5 C 0.0585(3) 0.5200(4) -0.0820(3) 0.0609(14) Uani 1 1 d . . .
H5A H 0.0229 0.4821 -0.0639 0.073 Uiso 1 1 calc R . .
C6 C 0.2657(2) 0.5596(3) -0.0706(2) 0.0402(11) Uani 1 1 d . . .
C7 C 0.3247(3) 0.5767(3) -0.1118(2) 0.0477(12) Uani 1 1 d . . .
H7A H 0.3153 0.5915 -0.1545 0.057 Uiso 1 1 calc R . .
C8 C 0.3967(3) 0.5721(3) -0.0901(2) 0.0484(12) Uani 1 1 d . . .
H8A H 0.4359 0.5813 -0.1187 0.058 Uiso 1 1 calc R . .
C9 C 0.3549(3) 0.5393(3) 0.0128(2) 0.0521(12) Uani 1 1 d . . .
H9A H 0.3653 0.5274 0.0558 0.063 Uiso 1 1 calc R . .
C10 C 0.2827(3) 0.5412(3) -0.0073(2) 0.0506(12) Uani 1 1 d . . .
H10A H 0.2445 0.5299 0.0219 0.061 Uiso 1 1 calc R . .
C11 C 0.4891(2) 0.5489(3) -0.0044(3) 0.0505(12) Uani 1 1 d . . .
H11A H 0.4932 0.5804 0.0363 0.061 Uiso 1 1 calc R . .
H11B H 0.5226 0.5774 -0.0349 0.061 Uiso 1 1 calc R . .
C12 C 0.6736(3) 0.6651(3) 0.0886(3) 0.0614(15) Uani 1 1 d . . .
C13 C 0.7491(4) 0.6838(4) 0.0879(4) 0.0832(19) Uani 1 1 d . . .
H13A H 0.7725 0.6999 0.0497 0.100 Uiso 1 1 calc R . .
C14 C 0.7898(4) 0.6784(5) 0.1443(5) 0.104(3) Uani 1 1 d . . .
H14A H 0.8407 0.6913 0.1438 0.125 Uiso 1 1 calc R . .
C15 C 0.7556(4) 0.6540(5) 0.2017(4) 0.097(2) Uani 1 1 d . . .
H15A H 0.7831 0.6519 0.2396 0.117 Uiso 1 1 calc R . .
C16 C 0.6807(4) 0.6330(4) 0.2019(3) 0.0770(17) Uani 1 1 d . . .
H16A H 0.6579 0.6150 0.2399 0.092 Uiso 1 1 calc R . .
C17 C 0.6390(3) 0.6383(3) 0.1461(3) 0.0570(14) Uani 1 1 d . . .
C18 C 0.5258(3) 0.6041(4) 0.2016(3) 0.0700(16) Uani 1 1 d . . .
H18A H 0.5342 0.6542 0.2307 0.084 Uiso 1 1 calc R . .
H18B H 0.5440 0.5497 0.2220 0.084 Uiso 1 1 calc R . .
C19 C 0.4451(4) 0.5954(4) 0.1876(3) 0.0785(17) Uani 1 1 d . . .
H19A H 0.4176 0.5982 0.2277 0.094 Uiso 1 1 calc R . .
H19B H 0.4296 0.6461 0.1614 0.094 Uiso 1 1 calc R . .
C20 C 0.3959(5) 0.4503(5) 0.1900(3) 0.103(2) Uani 1 1 d . . .
H20A H 0.3573 0.4775 0.2163 0.123 Uiso 1 1 calc R . .
H20B H 0.4341 0.4280 0.2191 0.123 Uiso 1 1 calc R . .
C21 C 0.3641(5) 0.3752(6) 0.1583(4) 0.124(3) Uani 1 1 d . . .
H21A H 0.3718 0.3228 0.1854 0.148 Uiso 1 1 calc R . .
H21B H 0.3107 0.3851 0.1556 0.148 Uiso 1 1 calc R . .
C22 C 0.3356(12) 0.2910(10) 0.0712(9) 0.089(5) Uani 0.50 1 d P . 1
H22A H 0.3268 0.2408 0.1001 0.107 Uiso 0.50 1 calc PR . 1
H22B H 0.2881 0.3203 0.0631 0.107 Uiso 0.50 1 calc PR . 1
C23 C 0.6356(12) 0.7401(14) -0.0149(12) 0.067(5) Uani 0.50 1 d P . 1
H23A H 0.5863 0.7646 -0.0230 0.080 Uiso 0.50 1 calc PR . 1
H23B H 0.6669 0.7887 0.0007 0.080 Uiso 0.50 1 calc PR . 1
C24 C 0.3983(13) 0.2670(11) 0.0665(8) 0.101(5) Uani 0.50 1 d P . 2
H24A H 0.3897 0.2151 0.0939 0.122 Uiso 0.50 1 calc PR . 2
H24B H 0.4469 0.2624 0.0461 0.122 Uiso 0.50 1 calc PR . 2
C25 C 0.6719(12) 0.7159(16) -0.0129(12) 0.080(6) Uani 0.50 1 d P . 2
H25A H 0.7112 0.6781 -0.0304 0.096 Uiso 0.50 1 calc PR . 2
H25B H 0.6931 0.7720 0.0024 0.096 Uiso 0.50 1 calc PR . 2

loop_
_atom_site_aniso_label
_atom_site_aniso_U_11
_atom_site_aniso_U_22
_atom_site_aniso_U_33
_atom_site_aniso_U_23
_atom_site_aniso_U_13
_atom_site_aniso_U_12
Mn1 0.0383(5) 0.0700(5) 0.0602(5) -0.0050(4) -0.0032(4) 0.0037(4)
Br1 0.0925(5) 0.0870(5) 0.0935(5) -0.0140(4) 0.0237(4) -0.0272(4)
Br2 0.0965(5) 0.0840(5) 0.0810(4) -0.0202(4) 0.0296(4) -0.0094(4)
Br3 0.0929(5) 0.0826(4) 0.0590(4) -0.0046(3) -0.0261(3) 0.0137(3)
O1 0.047(2) 0.070(2) 0.061(2) 0.0012(18) 0.0017(17) -0.0108(18)
O2 0.090(3) 0.083(3) 0.082(3) -0.012(2) 0.025(2) -0.036(2)
O3 0.275(8) 0.081(3) 0.058(3) -0.003(3) 0.003(4) -0.074(4)
O4 0.088(3) 0.074(3) 0.063(2) -0.009(2) 0.014(2) -0.028(2)
N1 0.037(2) 0.059(3) 0.056(2) 0.001(2) -0.005(2) 0.004(2)
N2 0.033(2) 0.043(2) 0.055(2) 0.0013(18) -0.0046(19) 0.0025(17)
C1 0.044(3) 0.056(3) 0.052(3) 0.008(2) -0.011(2) 0.001(3)
C2 0.043(3) 0.050(3) 0.046(3) 0.007(2) -0.002(2) -0.004(2)
C3 0.034(3) 0.048(3) 0.042(3) -0.004(2) 0.002(2) 0.002(2)
C4 0.041(3) 0.063(3) 0.060(3) 0.013(3) -0.004(2) 0.006(3)
C5 0.038(3) 0.071(4) 0.073(4) 0.016(3) 0.006(3) -0.009(3)
C6 0.031(3) 0.042(3) 0.048(3) 0.000(2) 0.001(2) 0.005(2)
C7 0.041(3) 0.056(3) 0.047(3) 0.006(2) -0.006(2) 0.008(2)
C8 0.038(3) 0.053(3) 0.054(3) 0.004(2) 0.006(2) 0.001(2)
C9 0.042(3) 0.068(3) 0.046(3) 0.007(2) -0.003(2) 0.006(3)
C10 0.039(3) 0.066(3) 0.046(3) 0.010(2) 0.004(2) 0.008(2)
C11 0.031(3) 0.054(3) 0.066(3) 0.000(3) -0.008(2) 0.001(2)
C12 0.059(4) 0.049(3) 0.076(4) -0.023(3) 0.009(3) -0.009(3)
C13 0.068(5) 0.074(4) 0.107(5) -0.035(4) 0.026(4) -0.015(4)
C14 0.049(4) 0.091(5) 0.173(9) -0.041(5) 0.004(5) -0.005(4)
C15 0.071(5) 0.098(5) 0.122(6) -0.019(5) -0.041(5) 0.008(4)
C16 0.076(5) 0.078(4) 0.078(4) 0.003(3) -0.011(3) -0.003(3)
C17 0.053(4) 0.047(3) 0.071(4) -0.008(3) -0.002(3) 0.001(3)
C18 0.080(4) 0.066(4) 0.063(3) -0.008(3) 0.004(3) -0.010(3)
C19 0.074(4) 0.078(4) 0.084(4) -0.015(3) 0.022(3) -0.012(3)
C20 0.151(7) 0.099(5) 0.059(4) 0.001(4) 0.015(4) -0.037(5)
C21 0.160(8) 0.118(6) 0.093(6) 0.023(5) -0.012(6) -0.074(6)
C22 0.123(14) 0.061(9) 0.082(12) 0.003(8) -0.006(11) -0.047(10)
C23 0.078(15) 0.042(10) 0.080(12) -0.007(8) 0.000(12) -0.009(9)
C24 0.161(18) 0.082(11) 0.060(10) 0.013(8) 0.003(12) -0.045(13)
C25 0.101(19) 0.062(14) 0.077(12) -0.012(10) 0.023(14) -0.019(11)

loop_
_atom_type_symbol
_atom_type_description
_atom_type_scat_dispersion_real
_atom_type_scat_dispersion_imag
_atom_type_scat_source
C C 0.0033 0.0016 'International Tables Vol C Tables 4.2.6.8 and 6.1.1.4'
H H 0.0000 0.0000 'International Tables Vol C Tables 4.2.6.8 and 6.1.1.4'
N N 0.0061 0.0033 'International Tables Vol C Tables 4.2.6.8 and 6.1.1.4'
O O 0.0106 0.0060 'International Tables Vol C Tables 4.2.6.8 and 6.1.1.4'
Mn Mn 0.3368 0.7283 'International Tables Vol C Tables 4.2.6.8 and 6.1.1.4'
Br Br -0.2901 2.4595 'International Tables Vol C Tables 4.2.6.8 and 6.1.1.4'

loop_
_geom_angle_atom_site_label_1
_geom_angle_atom_site_label_2
_geom_angle_atom_site_label_3
_geom_angle
_geom_angle_site_symmetry_1
_geom_angle_site_symmetry_3
_geom_angle_publ_flag
N1 Mn1 Br1 103.74(12) . . ?
N1 Mn1 Br3 102.06(11) . . ?
Br1 Mn1 Br3 113.83(4) . . ?
N1 Mn1 Br2 100.65(11) . . ?
Br1 Mn1 Br2 114.95(4) . . ?
Br3 Mn1 Br2 118.34(4) . . ?
C17 O1 C18 116.8(4) . . ?
C20 O2 C19 116.5(5) . . ?
C21 O3 C22 109.5(9) . . ?
C21 O3 C24 132.9(8) . . ?
C22 O3 C24 46.5(8) . . ?
C12 O4 C25 107.5(10) . . ?
C12 O4 C23 125.7(10) . . ?
C25 O4 C23 29.6(8) . . ?
C1 N1 C5 117.8(4) . . ?
C1 N1 Mn1 120.7(3) . . ?
C5 N1 Mn1 120.9(3) . . ?
C8 N2 C9 119.3(4) . . ?
C8 N2 C11 121.4(4) . . ?
C9 N2 C11 119.4(4) . . ?
N1 C1 C2 123.3(4) . . ?
C3 C2 C1 119.3(4) . . ?
C2 C3 C4 117.2(4) . . ?
C2 C3 C6 121.7(4) . . ?
C4 C3 C6 121.1(4) . . ?
C5 C4 C3 119.2(4) . . ?
N1 C5 C4 123.2(5) . . ?
C10 C6 C7 117.4(4) . . ?
C10 C6 C3 120.4(4) . . ?
C7 C6 C3 122.3(4) . . ?
C8 C7 C6 120.4(4) . . ?
N2 C8 C7 121.0(4) . . ?
N2 C9 C10 121.4(4) . . ?
C9 C10 C6 120.5(4) . . ?
N2 C11 C11 109.6(5) . 5_665 ?
O4 C12 C13 123.1(6) . . ?
O4 C12 C17 117.1(5) . . ?
C13 C12 C17 119.9(6) . . ?
C14 C13 C12 119.7(7) . . ?
C13 C14 C15 120.8(7) . . ?
C16 C15 C14 119.3(7) . . ?
C15 C16 C17 120.7(7) . . ?
O1 C17 C16 124.6(5) . . ?
O1 C17 C12 115.8(5) . . ?
C16 C17 C12 119.6(6) . . ?
O1 C18 C19 108.5(5) . . ?
O2 C19 C18 113.7(5) . . ?
O2 C20 C21 118.4(6) . . ?
O3 C21 C20 118.5(7) . . ?
C23 C22 O3 110.4(17) 5_665 . ?
C22 C23 O4 113.9(15) 5_665 . ?
O3 C24 C25 95.3(15) . 5_665 ?
O4 C25 C24 98.3(15) . 5_665 ?

loop_
_geom_bond_atom_site_label_1
_geom_bond_atom_site_label_2
_geom_bond_distance
_geom_bond_site_symmetry_2
_geom_bond_publ_flag
Mn1 N1 2.202(4) . ?
Mn1 Br1 2.4669(11) . ?
Mn1 Br3 2.4693(10) . ?
Mn1 Br2 2.4784(10) . ?
O1 C17 1.361(6) . ?
O1 C18 1.443(6) . ?
O2 C20 1.310(7) . ?
O2 C19 1.427(7) . ?
O3 C21 1.287(9) . ?
O3 C22 1.476(16) . ?
O3 C24 1.51(2) . ?
O4 C12 1.354(7) . ?
O4 C25 1.43(2) . ?
O4 C23 1.47(2) . ?
N1 C1 1.316(6) . ?
N1 C5 1.321(6) . ?
N2 C8 1.344(6) . ?
N2 C9 1.344(6) . ?
N2 C11 1.472(5) . ?
C1 C2 1.392(6) . ?
C2 C3 1.379(6) . ?
C3 C4 1.389(6) . ?
C3 C6 1.480(6) . ?
C4 C5 1.388(7) . ?
C6 C10 1.379(6) . ?
C6 C7 1.383(6) . ?
C7 C8 1.367(6) . ?
C9 C10 1.358(6) . ?
C11 C11 1.515(9) 5_665 ?
C12 C13 1.379(8) . ?
C12 C17 1.403(8) . ?
C13 C14 1.383(10) . ?
C14 C15 1.390(10) . ?
C15 C16 1.377(9) . ?
C16 C17 1.381(8) . ?
C18 C19 1.478(8) . ?
C20 C21 1.416(9) . ?
C22 C23 1.36(3) 5_665 ?
C23 C22 1.36(3) 5_665 ?
C24 C25 1.70(3) 5_665 ?
C25 C24 1.70(3) 5_665 ?
